data_1545659
loop_
_publ_author_name
'Shen, Yangyong'
'Huang, Bo'
'Zheng, Jing'
'Lin, Chen'
'Liu, Yu'
'Cui, Sunliang'

_publ_section_title
;
 Csp-Csp(3) Bond Formation via Iron(III)-Promoted Hydroalkynylation of
 Unactivated Alkenes.
;
_journal_issue 7
_journal_name_full 'Organic letters'
_journal_page_first 1744
_journal_page_last 1747
_journal_paper_doi 10.1021/acs.orglett.7b00499
_journal_volume 19
_journal_year 2017
_chemical_formula_sum 'C28 H32 O'
_chemical_formula_weight 384.54
_chemical_name_systematic
; 
 ? 
;
_space_group_IT_number 4
_symmetry_cell_setting monoclinic
_symmetry_space_group_name_Hall 'P 2yb'
_symmetry_space_group_name_H-M 'P 1 21 1'
_atom_sites_solution_hydrogens geom
_atom_sites_solution_primary direct
_atom_sites_solution_secondary difmap
_audit_creation_method SHELXL-97
_cell_angle_alpha 90.00
_cell_angle_beta 95.243(10)
_cell_angle_gamma 90.00
_cell_formula_units_Z 2
_cell_length_a 10.429(6)
_cell_length_b 8.033(4)
_cell_length_c 13.269(7)
_cell_measurement_reflns_used 2165
_cell_measurement_temperature 296(2)
_cell_measurement_theta_max 22.35
_cell_measurement_theta_min 2.38
_cell_volume 1107.0(10)
_computing_cell_refinement 'Bruker SMART'
_computing_data_collection 'Bruker APEX2'
_computing_data_reduction 'Bruker SAINT'
_computing_molecular_graphics 'SHELXTL(Sheldrick, 2008)'
_computing_publication_material 'WINGX (Farrugia,1999)'
_computing_structure_refinement 'SHELXL-97 (Sheldrick, 2008)'
_computing_structure_solution 'SIR97 (Altomare,1999)'
_diffrn_ambient_temperature 296(2)
_diffrn_measured_fraction_theta_full 0.991
_diffrn_measured_fraction_theta_max 0.991
_diffrn_measurement_device_type 'Bruker APEX2 CCD area-detector diffractometer'
_diffrn_measurement_method '\f and \w scans'
_diffrn_radiation_monochromator graphite
_diffrn_radiation_source 'fine-focus sealed tube'
_diffrn_radiation_type MoK\a
_diffrn_radiation_wavelength 0.71073
_diffrn_reflns_av_R_equivalents 0.0217
_diffrn_reflns_av_sigmaI/netI 0.0407
_diffrn_reflns_limit_h_max 12
_diffrn_reflns_limit_h_min -13
_diffrn_reflns_limit_k_max 10
_diffrn_reflns_limit_k_min -10
_diffrn_reflns_limit_l_max 14
_diffrn_reflns_limit_l_min -16
_diffrn_reflns_number 7614
_diffrn_reflns_theta_full 27.24
_diffrn_reflns_theta_max 27.24
_diffrn_reflns_theta_min 1.54
_exptl_absorpt_coefficient_mu 0.068
_exptl_absorpt_correction_T_max 0.9839
_exptl_absorpt_correction_T_min 0.9774
_exptl_absorpt_correction_type multi-scan
_exptl_absorpt_process_details '(SADABS; Bruker, 2001)'
_exptl_crystal_colour colorless
_exptl_crystal_density_diffrn 1.154
_exptl_crystal_density_method 'not measured'
_exptl_crystal_description block
_exptl_crystal_F_000 416
_exptl_crystal_size_max 0.34
_exptl_crystal_size_mid 0.29
_exptl_crystal_size_min 0.24
_refine_diff_density_max 0.089
_refine_diff_density_min -0.116
_refine_diff_density_rms 0.023
_refine_ls_abs_structure_details 'Flack H D (1983), Acta Cryst. A39, 876-881'
_refine_ls_abs_structure_Flack 0.4(19)
_refine_ls_extinction_method none
_refine_ls_goodness_of_fit_ref 1.020
_refine_ls_hydrogen_treatment constr
_refine_ls_matrix_type full
_refine_ls_number_parameters 266
_refine_ls_number_reflns 4773
_refine_ls_number_restraints 1
_refine_ls_restrained_S_all 1.020
_refine_ls_R_factor_all 0.0720
_refine_ls_R_factor_gt 0.0430
_refine_ls_shift/su_max 0.000
_refine_ls_shift/su_mean 0.000
_refine_ls_structure_factor_coef Fsqd
_refine_ls_weighting_details 'calc w=1/[\s^2^(Fo^2^)+(0.0379P)^2^+0.0383P] where P=(Fo^2^+2Fc^2^)/3'
_refine_ls_weighting_scheme calc
_refine_ls_wR_factor_gt 0.0873
_refine_ls_wR_factor_ref 0.1011
_reflns_number_gt 3281
_reflns_number_total 4773
_reflns_threshold_expression >2sigma(I)
_cod_data_source_file ol7b00499_si_003.cif
_cod_data_source_block 1
_cod_depositor_comments
;
The following automatic conversions were performed:

'_symmetry_cell_setting' value 'Monoclinic' changed to 'monoclinic'
according to
/home/data/users/saulius/crontab/automatic-downloads/rss-feeds/ACS/lib/dictionaries/cif_core.dic
dictionary named 'cif_core.dic' version 2.4.2 from 2011-04-26.

Automatic conversion script
Id: cif_fix_values 4973 2017-02-22 13:04:09Z antanas 

 Adding full bibliography for 1545659.cif.
;
_cod_original_sg_symbol_H-M 'P21   '
_cod_database_code 1545659

loop_
_symmetry_equiv_pos_as_xyz
'x, y, z'
'-x, y+1/2, -z'

loop_
_atom_site_label
_atom_site_type_symbol
_atom_site_fract_x
_atom_site_fract_y
_atom_site_fract_z
_atom_site_U_iso_or_equiv
_atom_site_adp_type
_atom_site_occupancy
_atom_site_symmetry_multiplicity
_atom_site_calc_flag
_atom_site_refinement_flags
O1 O 0.96292(14) 0.4377(2) -0.19066(10) 0.0813(4) Uani 1 1 d .
C1 C 0.9924(3) 0.3431(4) -0.27512(18) 0.1038(9) Uani 1 1 d .
H1A H 1.0403 0.4105 -0.3182 0.156 Uiso 1 1 calc R
H1B H 0.9141 0.3065 -0.3121 0.156 Uiso 1 1 calc R
H1C H 1.0430 0.2481 -0.2525 0.156 Uiso 1 1 calc R
C2 C 0.90215(17) 0.3576(3) -0.11697(14) 0.0591(5) Uani 1 1 d .
C3 C 0.85941(18) 0.1961(3) -0.12331(14) 0.0597(5) Uani 1 1 d .
H3 H 0.8729 0.1331 -0.1802 0.072 Uiso 1 1 calc R
C4 C 0.79598(18) 0.1247(2) -0.04571(15) 0.0563(5) Uani 1 1 d .
C5 C 0.77552(16) 0.2187(2) 0.04006(13) 0.0514(4) Uani 1 1 d .
C6 C 0.82186(18) 0.3823(2) 0.04389(14) 0.0581(5) Uani 1 1 d .
H6 H 0.8095 0.4468 0.1004 0.070 Uiso 1 1 calc R
C7 C 0.88457(18) 0.4514(3) -0.03214(14) 0.0634(5) Uani 1 1 d .
H7 H 0.9150 0.5602 -0.0267 0.076 Uiso 1 1 calc R
C8 C 0.7520(2) -0.0546(3) -0.05635(15) 0.0674(5) Uani 1 1 d .
H8A H 0.8167 -0.1183 -0.0877 0.081 Uiso 1 1 calc R
H8B H 0.6730 -0.0591 -0.1009 0.081 Uiso 1 1 calc R
C9 C 0.72905(19) -0.1344(2) 0.04391(15) 0.0637(5) Uani 1 1 d .
H9A H 0.6870 -0.2412 0.0318 0.076 Uiso 1 1 calc R
H9B H 0.8109 -0.1537 0.0830 0.076 Uiso 1 1 calc R
C10 C 0.64571(17) -0.0234(2) 0.10346(13) 0.0528(5) Uani 1 1 d .
H10 H 0.5660 0.0001 0.0608 0.063 Uiso 1 1 calc R
C11 C 0.71363(17) 0.1432(2) 0.12871(13) 0.0523(5) Uani 1 1 d .
H11 H 0.7851 0.1168 0.1794 0.063 Uiso 1 1 calc R
C12 C 0.60923(17) -0.0971(2) 0.20236(14) 0.0566(5) Uani 1 1 d .
H12 H 0.6901 -0.1034 0.2461 0.068 Uiso 1 1 calc R
C13 C 0.5510(2) -0.2685(3) 0.20596(16) 0.0780(6) Uani 1 1 d .
H13A H 0.6168 -0.3534 0.2034 0.094 Uiso 1 1 calc R
H13B H 0.4862 -0.2848 0.1496 0.094 Uiso 1 1 calc R
C14 C 0.4902(2) -0.2760(3) 0.30684(16) 0.0816(7) Uani 1 1 d .
H14A H 0.5338 -0.3582 0.3512 0.098 Uiso 1 1 calc R
H14B H 0.3999 -0.3059 0.2956 0.098 Uiso 1 1 calc R
C15 C 0.50523(19) -0.0985(3) 0.35502(15) 0.0660(6) Uani 1 1 d .
C16 C 0.3913(2) -0.0546(4) 0.41724(17) 0.0941(8) Uani 1 1 d .
H16A H 0.3116 -0.0687 0.3758 0.141 Uiso 1 1 calc R
H16B H 0.3991 0.0589 0.4396 0.141 Uiso 1 1 calc R
H16C H 0.3924 -0.1268 0.4750 0.141 Uiso 1 1 calc R
C17 C 0.52049(17) 0.0125(2) 0.25988(13) 0.0540(5) Uani 1 1 d .
C18 C 0.38877(18) 0.0338(3) 0.19916(15) 0.0712(6) Uani 1 1 d .
H18A H 0.3354 0.1051 0.2357 0.107 Uiso 1 1 calc R
H18B H 0.3482 -0.0729 0.1893 0.107 Uiso 1 1 calc R
H18C H 0.4004 0.0827 0.1346 0.107 Uiso 1 1 calc R
C19 C 0.58180(19) 0.1842(2) 0.27882(14) 0.0604(5) Uani 1 1 d .
H19A H 0.6552 0.1744 0.3289 0.072 Uiso 1 1 calc R
H19B H 0.5198 0.2582 0.3057 0.072 Uiso 1 1 calc R
C20 C 0.62587(19) 0.2590(2) 0.18165(14) 0.0582(5) Uani 1 1 d .
H20A H 0.5508 0.2848 0.1357 0.070 Uiso 1 1 calc R
H20B H 0.6711 0.3624 0.1979 0.070 Uiso 1 1 calc R
C21 C 0.6244(2) -0.0910(3) 0.42419(15) 0.0726(6) Uani 1 1 d .
C22 C 0.7151(2) -0.0819(3) 0.48447(16) 0.0747(6) Uani 1 1 d .
C23 C 0.8350(2) -0.0754(3) 0.54635(13) 0.0643(5) Uani 1 1 d .
C24 C 0.9349(2) 0.0185(3) 0.51707(15) 0.0764(6) Uani 1 1 d .
H24 H 0.9222 0.0855 0.4599 0.092 Uiso 1 1 calc R
C25 C 1.0536(3) 0.0147(4) 0.57131(18) 0.0926(8) Uani 1 1 d .
H25 H 1.1214 0.0762 0.5494 0.111 Uiso 1 1 calc R
C26 C 1.0723(3) -0.0786(4) 0.6568(2) 0.0948(8) Uani 1 1 d .
H26 H 1.1527 -0.0808 0.6933 0.114 Uiso 1 1 calc R
C27 C 0.9734(3) -0.1689(3) 0.68916(17) 0.0887(8) Uani 1 1 d .
H27 H 0.9863 -0.2309 0.7484 0.106 Uiso 1 1 calc R
C28 C 0.8549(2) -0.1691(3) 0.63482(15) 0.0805(7) Uani 1 1 d .
H28 H 0.7880 -0.2318 0.6570 0.097 Uiso 1 1 calc R

loop_
_atom_site_aniso_label
_atom_site_aniso_U_11
_atom_site_aniso_U_22
_atom_site_aniso_U_33
_atom_site_aniso_U_23
_atom_site_aniso_U_13
_atom_site_aniso_U_12
O1 0.0829(11) 0.0813(10) 0.0808(9) 0.0080(9) 0.0128(8) -0.0063(9)
C1 0.108(2) 0.123(3) 0.0823(17) -0.0063(17) 0.0222(15) -0.0161(18)
C2 0.0481(11) 0.0611(13) 0.0662(12) 0.0059(10) -0.0041(9) 0.0025(10)
C3 0.0542(11) 0.0606(13) 0.0632(12) -0.0089(10) -0.0009(9) 0.0089(10)
C4 0.0489(11) 0.0500(11) 0.0677(12) -0.0080(10) -0.0063(9) 0.0063(9)
C5 0.0476(10) 0.0420(10) 0.0616(11) -0.0052(9) -0.0117(8) 0.0027(9)
C6 0.0601(12) 0.0492(12) 0.0623(11) -0.0071(9) -0.0098(9) -0.0027(10)
C7 0.0627(12) 0.0505(11) 0.0739(13) 0.0008(10) -0.0109(10) -0.0071(10)
C8 0.0736(14) 0.0497(12) 0.0789(13) -0.0163(11) 0.0067(10) -0.0004(11)
C9 0.0670(13) 0.0393(10) 0.0839(14) -0.0129(10) 0.0015(10) 0.0016(10)
C10 0.0509(10) 0.0396(10) 0.0654(11) -0.0083(8) -0.0074(8) 0.0007(8)
C11 0.0507(10) 0.0404(9) 0.0632(11) -0.0083(9) -0.0092(9) 0.0042(8)
C12 0.0489(11) 0.0425(11) 0.0759(12) -0.0047(9) -0.0073(9) 0.0018(9)
C13 0.0903(16) 0.0505(12) 0.0926(15) -0.0086(12) 0.0049(12) -0.0051(12)
C14 0.0895(17) 0.0649(14) 0.0880(15) 0.0053(13) -0.0038(12) -0.0126(13)
C15 0.0633(13) 0.0645(14) 0.0683(12) 0.0013(11) -0.0046(10) -0.0021(11)
C16 0.0816(16) 0.114(2) 0.0884(15) 0.0057(16) 0.0158(12) -0.0020(17)
C17 0.0473(11) 0.0517(11) 0.0607(11) -0.0055(9) -0.0082(8) 0.0044(9)
C18 0.0504(12) 0.0797(15) 0.0808(13) -0.0026(11) -0.0078(10) 0.0067(11)
C19 0.0630(12) 0.0509(12) 0.0655(11) -0.0116(10) -0.0038(9) 0.0066(9)
C20 0.0596(12) 0.0419(11) 0.0714(12) -0.0086(9) -0.0035(9) 0.0057(9)
C21 0.0829(15) 0.0645(14) 0.0680(12) 0.0045(11) -0.0058(11) 0.0036(12)
C22 0.0856(16) 0.0678(14) 0.0674(12) 0.0025(11) -0.0107(12) 0.0037(12)
C23 0.0784(14) 0.0617(13) 0.0501(10) -0.0008(10) -0.0098(9) 0.0063(11)
C24 0.0966(18) 0.0754(15) 0.0558(12) 0.0076(11) -0.0006(11) 0.0002(14)
C25 0.0843(18) 0.106(2) 0.0866(16) -0.0030(16) 0.0031(14) -0.0086(16)
C26 0.0866(18) 0.101(2) 0.0912(17) -0.0118(16) -0.0242(14) 0.0171(17)
C27 0.118(2) 0.0848(18) 0.0576(13) 0.0072(12) -0.0222(14) 0.0168(17)
C28 0.0974(18) 0.0750(15) 0.0667(14) 0.0159(12) -0.0048(12) -0.0030(14)

loop_
_atom_type_symbol
_atom_type_description
_atom_type_scat_dispersion_real
_atom_type_scat_dispersion_imag
_atom_type_scat_source
C C 0.0033 0.0016 'International Tables Vol C Tables 4.2.6.8 and 6.1.1.4'
H H 0.0000 0.0000 'International Tables Vol C Tables 4.2.6.8 and 6.1.1.4'
O O 0.0106 0.0060 'International Tables Vol C Tables 4.2.6.8 and 6.1.1.4'

loop_
_geom_angle_atom_site_label_1
_geom_angle_atom_site_label_2
_geom_angle_atom_site_label_3
_geom_angle
C2 O1 C1 117.53(19)
O1 C1 H1A 109.5
O1 C1 H1B 109.5
H1A C1 H1B 109.5
O1 C1 H1C 109.5
H1A C1 H1C 109.5
H1B C1 H1C 109.5
C3 C2 O1 124.60(19)
C3 C2 C7 119.96(19)
O1 C2 C7 115.45(18)
C2 C3 C4 121.08(18)
C2 C3 H3 119.5
C4 C3 H3 119.5
C5 C4 C3 119.71(18)
C5 C4 C8 121.49(18)
C3 C4 C8 118.80(17)
C6 C5 C4 117.32(18)
C6 C5 C11 121.10(17)
C4 C5 C11 121.46(16)
C7 C6 C5 122.70(18)
C7 C6 H6 118.6
C5 C6 H6 118.6
C6 C7 C2 119.20(19)
C6 C7 H7 120.4
C2 C7 H7 120.4
C4 C8 C9 113.03(16)
C4 C8 H8A 109.0
C9 C8 H8A 109.0
C4 C8 H8B 109.0
C9 C8 H8B 109.0
H8A C8 H8B 107.8
C10 C9 C8 110.65(16)
C10 C9 H9A 109.5
C8 C9 H9A 109.5
C10 C9 H9B 109.5
C8 C9 H9B 109.5
H9A C9 H9B 108.1
C9 C10 C12 114.90(15)
C9 C10 C11 110.56(15)
C12 C10 C11 107.34(14)
C9 C10 H10 107.9
C12 C10 H10 107.9
C11 C10 H10 107.9
C5 C11 C20 115.46(16)
C5 C11 C10 113.50(14)
C20 C11 C10 110.39(15)
C5 C11 H11 105.5
C20 C11 H11 105.5
C10 C11 H11 105.5
C13 C12 C10 121.13(16)
C13 C12 C17 104.23(16)
C10 C12 C17 114.63(15)
C13 C12 H12 105.2
C10 C12 H12 105.2
C17 C12 H12 105.2
C12 C13 C14 105.27(18)
C12 C13 H13A 110.7
C14 C13 H13A 110.7
C12 C13 H13B 110.7
C14 C13 H13B 110.7
H13A C13 H13B 108.8
C13 C14 C15 106.68(19)
C13 C14 H14A 110.4
C15 C14 H14A 110.4
C13 C14 H14B 110.4
C15 C14 H14B 110.4
H14A C14 H14B 108.6
C21 C15 C16 107.61(18)
C21 C15 C17 109.63(17)
C16 C15 C17 116.09(18)
C21 C15 C14 109.78(18)
C16 C15 C14 111.86(19)
C17 C15 C14 101.72(16)
C15 C16 H16A 109.5
C15 C16 H16B 109.5
H16A C16 H16B 109.5
C15 C16 H16C 109.5
H16A C16 H16C 109.5
H16B C16 H16C 109.5
C19 C17 C12 109.72(15)
C19 C17 C18 108.97(16)
C12 C17 C18 110.79(15)
C19 C17 C15 116.90(15)
C12 C17 C15 100.67(15)
C18 C17 C15 109.54(16)
C17 C18 H18A 109.5
C17 C18 H18B 109.5
H18A C18 H18B 109.5
C17 C18 H18C 109.5
H18A C18 H18C 109.5
H18B C18 H18C 109.5
C17 C19 C20 111.62(15)
C17 C19 H19A 109.3
C20 C19 H19A 109.3
C17 C19 H19B 109.3
C20 C19 H19B 109.3
H19A C19 H19B 108.0
C11 C20 C19 112.86(15)
C11 C20 H20A 109.0
C19 C20 H20A 109.0
C11 C20 H20B 109.0
C19 C20 H20B 109.0
H20A C20 H20B 107.8
C22 C21 C15 175.7(2)
C21 C22 C23 172.3(2)
C24 C23 C28 118.5(2)
C24 C23 C22 120.26(19)
C28 C23 C22 121.2(2)
C23 C24 C25 120.7(2)
C23 C24 H24 119.6
C25 C24 H24 119.6
C26 C25 C24 120.2(3)
C26 C25 H25 119.9
C24 C25 H25 119.9
C25 C26 C27 120.2(2)
C25 C26 H26 119.9
C27 C26 H26 119.9
C26 C27 C28 120.4(2)
C26 C27 H27 119.8
C28 C27 H27 119.8
C27 C28 C23 120.0(2)
C27 C28 H28 120.0
C23 C28 H28 120.0

loop_
_geom_bond_atom_site_label_1
_geom_bond_atom_site_label_2
_geom_bond_distance
O1 C2 1.373(2)
O1 C1 1.411(3)
C1 H1A 0.9600
C1 H1B 0.9600
C1 H1C 0.9600
C2 C3 1.372(3)
C2 C7 1.380(3)
C3 C4 1.397(3)
C3 H3 0.9300
C4 C5 1.399(2)
C4 C8 1.514(3)
C5 C6 1.400(3)
C5 C11 1.519(3)
C6 C7 1.369(3)
C6 H6 0.9300
C7 H7 0.9300
C8 C9 1.515(3)
C8 H8A 0.9700
C8 H8B 0.9700
C9 C10 1.517(3)
C9 H9A 0.9700
C9 H9B 0.9700
C10 C12 1.520(3)
C10 C11 1.537(2)
C10 H10 0.9800
C11 C20 1.521(2)
C11 H11 0.9800
C12 C13 1.507(3)
C12 C17 1.531(3)
C12 H12 0.9800
C13 C14 1.534(3)
C13 H13A 0.9700
C13 H13B 0.9700
C14 C15 1.564(3)
C14 H14A 0.9700
C14 H14B 0.9700
C15 C21 1.477(3)
C15 C16 1.549(3)
C15 C17 1.566(3)
C16 H16A 0.9600
C16 H16B 0.9600
C16 H16C 0.9600
C17 C19 1.532(3)
C17 C18 1.537(2)
C18 H18A 0.9600
C18 H18B 0.9600
C18 H18C 0.9600
C19 C20 1.531(3)
C19 H19A 0.9700
C19 H19B 0.9700
C20 H20A 0.9700
C20 H20B 0.9700
C21 C22 1.184(3)
C22 C23 1.433(3)
C23 C24 1.371(3)
C23 C28 1.394(3)
C24 C25 1.375(3)
C24 H24 0.9300
C25 C26 1.359(3)
C25 H25 0.9300
C26 C27 1.362(4)
C26 H26 0.9300
C27 C28 1.373(3)
C27 H27 0.9300
C28 H28 0.9300

loop_
_geom_torsion_atom_site_label_1
_geom_torsion_atom_site_label_2
_geom_torsion_atom_site_label_3
_geom_torsion_atom_site_label_4
_geom_torsion
C1 O1 C2 C3 -5.3(3)
C1 O1 C2 C7 174.97(19)
O1 C2 C3 C4 -178.68(16)
C7 C2 C3 C4 1.1(3)
C2 C3 C4 C5 -0.1(3)
C2 C3 C4 C8 -179.44(17)
C3 C4 C5 C6 -0.6(2)
C8 C4 C5 C6 178.76(17)
C3 C4 C5 C11 -176.58(16)
C8 C4 C5 C11 2.8(3)
C4 C5 C6 C7 0.3(3)
C11 C5 C6 C7 176.26(16)
C5 C6 C7 C2 0.7(3)
C3 C2 C7 C6 -1.4(3)
O1 C2 C7 C6 178.38(16)
C5 C4 C8 C9 -19.8(3)
C3 C4 C8 C9 159.59(17)
C4 C8 C9 C10 49.2(2)
C8 C9 C10 C12 176.04(15)
C8 C9 C10 C11 -62.29(19)
C6 C5 C11 C20 40.0(2)
C4 C5 C11 C20 -144.21(16)
C6 C5 C11 C10 168.84(16)
C4 C5 C11 C10 -15.3(2)
C9 C10 C11 C5 44.45(19)
C12 C10 C11 C5 170.48(14)
C9 C10 C11 C20 175.88(15)
C12 C10 C11 C20 -58.10(18)
C9 C10 C12 C13 -51.2(2)
C11 C10 C12 C13 -174.59(17)
C9 C10 C12 C17 -177.54(15)
C11 C10 C12 C17 59.06(18)
C10 C12 C13 C14 -162.80(17)
C17 C12 C13 C14 -31.8(2)
C12 C13 C14 C15 5.0(2)
C13 C14 C15 C21 -93.3(2)
C13 C14 C15 C16 147.30(19)
C13 C14 C15 C17 22.7(2)
C13 C12 C17 C19 169.77(16)
C10 C12 C17 C19 -55.56(19)
C13 C12 C17 C18 -69.9(2)
C10 C12 C17 C18 64.8(2)
C13 C12 C17 C15 45.95(18)
C10 C12 C17 C15 -179.38(14)
C21 C15 C17 C19 -43.9(2)
C16 C15 C17 C19 78.3(2)
C14 C15 C17 C19 -160.02(17)
C21 C15 C17 C12 74.88(19)
C16 C15 C17 C12 -162.97(17)
C14 C15 C17 C12 -41.29(18)
C21 C15 C17 C18 -168.38(17)
C16 C15 C17 C18 -46.2(2)
C14 C15 C17 C18 75.46(19)
C12 C17 C19 C20 50.2(2)
C18 C17 C19 C20 -71.3(2)
C15 C17 C19 C20 163.92(15)
C5 C11 C20 C19 -171.90(14)
C10 C11 C20 C19 57.7(2)
C17 C19 C20 C11 -53.5(2)
C16 C15 C21 C22 -2(3)
C17 C15 C21 C22 125(3)
C14 C15 C21 C22 -124(3)
C15 C21 C22 C23 -175(2)
C21 C22 C23 C24 49.0(19)
C21 C22 C23 C28 -128.1(18)
C28 C23 C24 C25 2.8(3)
C22 C23 C24 C25 -174.5(2)
C23 C24 C25 C26 -2.1(4)
C24 C25 C26 C27 0.0(4)
C25 C26 C27 C28 1.3(4)
C26 C27 C28 C23 -0.5(4)
C24 C23 C28 C27 -1.5(3)
C22 C23 C28 C27 175.7(2)
